data_4036284
loop_
_publ_author_name
'Haddad, Saoussen'
'Boudriga, Sarra'
'Porzio, Fran\,cois'
'Soldera, Armand'
'Askri, Moheddine'
'Knorr, Michael'
'Rousselin, Yoann'
'Kubicki, Marek M.'
'Golz, Christopher'
'Strohmann, Carsten'

_publ_section_title
;
 Regio- and Stereoselective Synthesis of Spiropyrrolizidines and
 Piperazines through Azomethine Ylide Cycloaddition Reaction.
;
_journal_issue 18
_journal_name_full 'The Journal of organic chemistry'
_journal_page_first 9064
_journal_page_last 9075
_journal_paper_doi 10.1021/acs.joc.5b01399
_journal_volume 80
_journal_year 2015
_chemical_formula_moiety 'C29 H24 Cl N3 O3'
_chemical_formula_sum 'C29 H24 Cl N3 O3'
_chemical_formula_weight 497.96
_space_group_crystal_system triclinic
_space_group_IT_number 2
_space_group_name_Hall '-P 1'
_space_group_name_H-M_alt 'P -1'
_atom_sites_solution_hydrogens geom
_audit_creation_date 2013-01-11
_audit_creation_method
;
  Olex2 1.2
  (compiled 2012.12.05 svn.r2549, GUI svn.r4385)
;
_audit_update_record
;
2013-01-11 # Formatted by publCIF
;
_cell_angle_alpha 95.3790(10)
_cell_angle_beta 95.980(2)
_cell_angle_gamma 92.8110(10)
_cell_formula_units_Z 2
_cell_length_a 8.6262(2)
_cell_length_b 9.9045(3)
_cell_length_c 14.3555(5)
_cell_measurement_reflns_used 9911
_cell_measurement_temperature 115
_cell_measurement_theta_max 27.6077
_cell_measurement_theta_min 2.3782
_cell_volume 1212.32(6)
_computing_cell_refinement 'SAINT V8.27B (Bruker AXS Inc., 2012)'
_computing_data_collection 'SAINT V8.27B (Bruker AXS Inc., 2012)'
_computing_data_reduction 'SAINT V8.27B (Bruker AXS Inc., 2012)'
_computing_molecular_graphics
;
O. V. Dolomanov, L. J. Bourhis, R. J. Gildea, J. A. K. Howard and H. Puschmann,
OLEX2: a complete structure solution, refinement and analysis program.
J. Appl. Cryst. (2009). 42, 339-341.
;
_computing_publication_material
;
O. V. Dolomanov, L. J. Bourhis, R. J. Gildea, J. A. K. Howard and H. Puschmann,
OLEX2: a complete structure solution, refinement and analysis program.
J. Appl. Cryst. (2009). 42, 339-341.
;
_computing_structure_refinement
;
SHELXL, G.M. Sheldrick, Acta Cryst.
(2008). A64, 112-122
;
_computing_structure_solution 'SHELXS-97, G.M. Sheldrick, Acta Cryst. (2008). A64, 112-122'
_diffrn_ambient_temperature 115.0
_diffrn_detector 'CCD Plate'
_diffrn_detector_area_resol_mean 9
_diffrn_detector_type 'CCD area detector'
_diffrn_measured_fraction_theta_full 0.999
_diffrn_measured_fraction_theta_max 0.995
_diffrn_measurement_device '\k-geometry diffractometer'
_diffrn_measurement_device_type 'Nonius Kappa Apex II'
_diffrn_measurement_method 'CCD rotation images, thick slices'
_diffrn_radiation_collimation '0.6 mm'
_diffrn_radiation_monochromator graphite
_diffrn_radiation_probe x-ray
_diffrn_radiation_type 'Mo K\a~1~'
_diffrn_radiation_wavelength 0.71073
_diffrn_radiation_xray_symbol K-L~3~
_diffrn_reflns_av_R_equivalents 0.0302
_diffrn_reflns_av_unetI/netI 0.0229
_diffrn_reflns_Laue_measured_fraction_full 0.999
_diffrn_reflns_Laue_measured_fraction_max 0.995
_diffrn_reflns_limit_h_max 11
_diffrn_reflns_limit_h_min -11
_diffrn_reflns_limit_k_max 12
_diffrn_reflns_limit_k_min -12
_diffrn_reflns_limit_l_max 18
_diffrn_reflns_limit_l_min -18
_diffrn_reflns_number 31894
_diffrn_reflns_point_group_measured_fraction_full 0.999
_diffrn_reflns_point_group_measured_fraction_max 0.995
_diffrn_reflns_theta_full 25.242
_diffrn_reflns_theta_max 27.613
_diffrn_reflns_theta_min 1.433
_diffrn_source 'X-ray tube'
_diffrn_source_target Mo
_diffrn_source_type 'Siemens KFF Mo 2K-180'
_exptl_absorpt_coefficient_mu 0.195
_exptl_absorpt_correction_T_max 0.74
_exptl_absorpt_correction_T_min 0.69
_exptl_absorpt_correction_type multi-scan
_exptl_absorpt_process_details 'SADABS V2012/1 (Bruker AXS Inc.)'
_exptl_crystal_colour 'clear light colourless'
_exptl_crystal_colour_lustre clear
_exptl_crystal_colour_modifier light
_exptl_crystal_colour_primary colourless
_exptl_crystal_density_diffrn 1.364
_exptl_crystal_description cube
_exptl_crystal_F_000 520
_exptl_crystal_size_max 0.25
_exptl_crystal_size_mid 0.25
_exptl_crystal_size_min 0.25
_refine_diff_density_max 0.333
_refine_diff_density_min -0.346
_refine_diff_density_rms 0.047
_refine_ls_extinction_method none
_refine_ls_goodness_of_fit_ref 1.030
_refine_ls_hydrogen_treatment constr
_refine_ls_matrix_type full
_refine_ls_number_constraints 0
_refine_ls_number_parameters 325
_refine_ls_number_reflns 5615
_refine_ls_number_restraints 0
_refine_ls_restrained_S_all 1.030
_refine_ls_R_factor_all 0.0459
_refine_ls_R_factor_gt 0.0358
_refine_ls_shift/su_max 0.000
_refine_ls_shift/su_mean 0.000
_refine_ls_structure_factor_coef Fsqd
_refine_ls_weighting_details
;
 w=1/[\s^2^(Fo^2^)+(0.0395P)^2^+0.6674P]
 where P=(Fo^2^+2Fc^2^)/3
;
_refine_ls_weighting_scheme calc
_refine_ls_wR_factor_gt 0.0854
_refine_ls_wR_factor_ref 0.0919
_reflns_Friedel_coverage 0.000
_reflns_number_gt 4730
_reflns_number_total 5615
_reflns_threshold_expression 'I > 2\s(I)'
_cod_data_source_file jo5b01399_si_002.cif
_cod_data_source_block 13mksp41_compound_6d
_cod_database_code 4036284
_olex2_refinement_description
;
1. Fixed Uiso
 At 1.2 times of:
  H2 of N2, H8 of C8, H9 of C9, H10 of C10, H11 of C11, H17 of C17, H16 of
  C16, H14 of C14, H28 of C28, H27 of C27, H26 of C26, H20 of C20, H19 of C19,
  H1 of C1, {H4A,H4B} of C4, {H3A,H3B} of C3, H25 of C25, {H2A,H2B} of C2,
  {H21A,H21B} of C21, H24 of C24
2.a Ternary CH refined with riding coordinates:
 C14(H14), C1(H1)
2.b Secondary CH2 refined with riding coordinates:
 C4(H4A,H4B), C3(H3A,H3B), C2(H2A,H2B), C21(H21A,H21B)
2.c Aromatic/amide H refined with riding coordinates:
 C17(H17), C16(H16), C28(H28), C27(H27), C26(H26), C20(H20), C19(H19),
 C25(H25), C24(H24), N2(H2), C8(H8), C9(H9), C10(H10), C11(H11)
;
_shelx_estimated_absorpt_t_max 0.953
_shelx_estimated_absorpt_t_min 0.953
_shelx_space_group_comment
;
The symmetry employed for this shelxl refinement is uniquely defined
by the following loop, which should always be used as a source of
symmetry information in preference to the above space-group names.
They are only intended as comments.
;
_shelxl_version_number 2012-9

loop_
_space_group_symop_operation_xyz
'x, y, z'
'-x, -y, -z'

loop_
_atom_site_label
_atom_site_type_symbol
_atom_site_fract_x
_atom_site_fract_y
_atom_site_fract_z
_atom_site_U_iso_or_equiv
_atom_site_adp_type
_atom_site_occupancy
_atom_site_site_symmetry_order
_atom_site_calc_flag
_atom_site_refinement_flags_posn
_atom_site_refinement_flags_adp
Cl1 Cl 1.14297(4) 0.26701(4) 1.03590(3) 0.03210(11) Uani 1 1 d . .
O3 O 0.46646(12) 0.82438(9) 0.88295(7) 0.0215(2) Uani 1 1 d . .
O2 O 0.67396(10) 0.55293(9) 0.65863(6) 0.01541(19) Uani 1 1 d . .
O1 O 0.45472(11) 0.29695(10) 0.58198(7) 0.0216(2) Uani 1 1 d . .
N3 N 0.57873(12) 0.71629(10) 0.75932(7) 0.0127(2) Uani 1 1 d . .
N1 N 0.27382(12) 0.33851(10) 0.75541(8) 0.0140(2) Uani 1 1 d . .
C7 C 0.21986(16) 0.56971(14) 0.58633(10) 0.0197(3) Uani 1 1 d . .
C18 C 0.96999(16) 0.29936(14) 0.96965(10) 0.0192(3) Uani 1 1 d . .
C17 C 0.97752(16) 0.37571(14) 0.89424(10) 0.0191(3) Uani 1 1 d . .
H17 H 1.0749 0.4136 0.8805 0.023 Uiso 1 1 calc R U
C16 C 0.84045(15) 0.39605(13) 0.83893(10) 0.0166(3) Uani 1 1 d . .
H16 H 0.8448 0.4485 0.7870 0.020 Uiso 1 1 calc R U
C15 C 0.69592(14) 0.34095(12) 0.85801(9) 0.0126(2) Uani 1 1 d . .
C14 C 0.55334(14) 0.34720(12) 0.78773(9) 0.0123(2) Uani 1 1 d . .
H14 H 0.5798 0.3047 0.7258 0.015 Uiso 1 1 calc R U
C13 C 0.49410(14) 0.48890(12) 0.77057(9) 0.0117(2) Uani 1 1 d . .
C22 C 0.59557(14) 0.58403(12) 0.72160(9) 0.0118(2) Uani 1 1 d . .
C23 C 0.63688(14) 0.83405(12) 0.71977(9) 0.0134(2) Uani 1 1 d . .
C28 C 0.72748(15) 0.93567(13) 0.77699(10) 0.0155(3) Uani 1 1 d . .
H28 H 0.7492 0.9290 0.8426 0.019 Uiso 1 1 calc R U
C27 C 0.78572(15) 1.04690(13) 0.73679(11) 0.0194(3) Uani 1 1 d . .
H27 H 0.8480 1.1170 0.7751 0.023 Uiso 1 1 calc R U
C26 C 0.75365(17) 1.05640(14) 0.64113(11) 0.0228(3) Uani 1 1 d . .
H26 H 0.7942 1.1327 0.6140 0.027 Uiso 1 1 calc R U
C20 C 0.69290(16) 0.26672(14) 0.93557(9) 0.0171(3) Uani 1 1 d . .
H20 H 0.5958 0.2297 0.9503 0.020 Uiso 1 1 calc R U
C19 C 0.82943(16) 0.24556(14) 0.99204(10) 0.0201(3) Uani 1 1 d . .
H19 H 0.8258 0.1951 1.0449 0.024 Uiso 1 1 calc R U
C1 C 0.40276(14) 0.27247(13) 0.80829(10) 0.0147(3) Uani 1 1 d . .
H1 H 0.3927 0.2873 0.8772 0.018 Uiso 1 1 calc R U
C4 C 0.16314(16) 0.23289(14) 0.70246(10) 0.0198(3) Uani 1 1 d . .
H4A H 0.1818 0.2201 0.6354 0.024 Uiso 1 1 calc R U
H4B H 0.0537 0.2566 0.7066 0.024 Uiso 1 1 calc R U
C3 C 0.19833(16) 0.10564(14) 0.75155(12) 0.0251(3) Uani 1 1 d . .
H3A H 0.1668 0.0221 0.7090 0.030 Uiso 1 1 calc R U
H3B H 0.1445 0.1034 0.8091 0.030 Uiso 1 1 calc R U
C2 C 0.37630(16) 0.12118(14) 0.77579(12) 0.0232(3) Uani 1 1 d . .
H2A H 0.4115 0.0650 0.8266 0.028 Uiso 1 1 calc R U
H2B H 0.4310 0.0962 0.7199 0.028 Uiso 1 1 calc R U
C5 C 0.33821(14) 0.44433(12) 0.70444(9) 0.0127(2) Uani 1 1 d . .
C21 C 0.46404(15) 0.57653(12) 0.85984(9) 0.0140(2) Uani 1 1 d . .
H21A H 0.3545 0.5619 0.8732 0.017 Uiso 1 1 calc R U
H21B H 0.5343 0.5545 0.9147 0.017 Uiso 1 1 calc R U
C29 C 0.49692(15) 0.72143(13) 0.83936(9) 0.0144(2) Uani 1 1 d . .
C25 C 0.66232(17) 0.95464(14) 0.58474(10) 0.0218(3) Uani 1 1 d . .
H25 H 0.6408 0.9612 0.5191 0.026 Uiso 1 1 calc R U
C24 C 0.60234(15) 0.84310(13) 0.62431(10) 0.0170(3) Uani 1 1 d . .
H24 H 0.5384 0.7739 0.5863 0.020 Uiso 1 1 calc R U
C6 C 0.37946(15) 0.39381(14) 0.60287(9) 0.0162(3) Uani 1 1 d . .
N2 N 0.31306(14) 0.47708(13) 0.54216(8) 0.0217(3) Uani 1 1 d . .
H2 H 0.3270 0.4732 0.4821 0.026 Uiso 1 1 calc R U
C8 C 0.12481(18) 0.66068(17) 0.54440(12) 0.0301(4) Uani 1 1 d . .
H8 H 0.1206 0.6695 0.4789 0.036 Uiso 1 1 calc R U
C9 C 0.03600(19) 0.73843(16) 0.60165(14) 0.0338(4) Uani 1 1 d . .
H9 H -0.0292 0.8026 0.5750 0.041 Uiso 1 1 calc R U
C10 C 0.04068(17) 0.72418(15) 0.69693(13) 0.0285(3) Uani 1 1 d . .
H10 H -0.0215 0.7782 0.7347 0.034 Uiso 1 1 calc R U
C11 C 0.13603(15) 0.63103(14) 0.73792(11) 0.0203(3) Uani 1 1 d . .
H11 H 0.1378 0.6202 0.8031 0.024 Uiso 1 1 calc R U
C12 C 0.22805(14) 0.55458(13) 0.68232(10) 0.0153(3) Uani 1 1 d . .

loop_
_atom_site_aniso_label
_atom_site_aniso_U_11
_atom_site_aniso_U_22
_atom_site_aniso_U_33
_atom_site_aniso_U_23
_atom_site_aniso_U_13
_atom_site_aniso_U_12
Cl1 0.02215(18) 0.0369(2) 0.0358(2) 0.01293(17) -0.01187(15) 0.00190(15)
O3 0.0303(5) 0.0135(5) 0.0221(5) -0.0004(4) 0.0111(4) 0.0022(4)
O2 0.0161(4) 0.0153(4) 0.0157(5) 0.0025(3) 0.0050(4) 0.0018(3)
O1 0.0214(5) 0.0241(5) 0.0182(5) -0.0044(4) 0.0011(4) 0.0057(4)
N3 0.0140(5) 0.0100(5) 0.0143(5) 0.0019(4) 0.0023(4) -0.0002(4)
N1 0.0116(5) 0.0115(5) 0.0190(6) 0.0044(4) 0.0001(4) -0.0009(4)
C7 0.0146(6) 0.0207(7) 0.0240(7) 0.0072(5) -0.0003(5) -0.0005(5)
C18 0.0177(6) 0.0188(7) 0.0196(7) 0.0012(5) -0.0058(5) 0.0032(5)
C17 0.0150(6) 0.0175(6) 0.0246(7) 0.0043(5) 0.0004(5) -0.0013(5)
C16 0.0164(6) 0.0144(6) 0.0193(7) 0.0048(5) 0.0013(5) 0.0004(5)
C15 0.0141(6) 0.0105(6) 0.0132(6) 0.0002(4) 0.0012(5) 0.0021(4)
C14 0.0125(6) 0.0102(6) 0.0144(6) 0.0024(4) 0.0015(5) 0.0003(4)
C13 0.0118(5) 0.0108(6) 0.0126(6) 0.0022(4) 0.0016(4) 0.0003(4)
C22 0.0108(5) 0.0119(6) 0.0123(6) 0.0023(4) -0.0010(4) 0.0007(4)
C23 0.0119(6) 0.0104(6) 0.0190(6) 0.0035(5) 0.0042(5) 0.0016(4)
C28 0.0138(6) 0.0139(6) 0.0190(6) 0.0011(5) 0.0016(5) 0.0027(5)
C27 0.0144(6) 0.0120(6) 0.0318(8) -0.0002(5) 0.0050(5) -0.0006(5)
C26 0.0239(7) 0.0136(6) 0.0336(8) 0.0091(6) 0.0104(6) 0.0002(5)
C20 0.0167(6) 0.0198(6) 0.0155(6) 0.0035(5) 0.0035(5) 0.0010(5)
C19 0.0225(7) 0.0232(7) 0.0155(6) 0.0058(5) 0.0011(5) 0.0033(5)
C1 0.0124(6) 0.0128(6) 0.0197(6) 0.0049(5) 0.0016(5) 0.0007(5)
C4 0.0153(6) 0.0165(6) 0.0264(7) 0.0016(5) -0.0006(5) -0.0037(5)
C3 0.0173(7) 0.0142(6) 0.0429(9) 0.0039(6) 0.0001(6) -0.0034(5)
C2 0.0163(6) 0.0124(6) 0.0408(9) 0.0053(6) 0.0009(6) -0.0003(5)
C5 0.0117(5) 0.0117(6) 0.0148(6) 0.0013(5) 0.0018(5) 0.0004(4)
C21 0.0158(6) 0.0119(6) 0.0149(6) 0.0015(5) 0.0041(5) 0.0001(5)
C29 0.0141(6) 0.0146(6) 0.0149(6) 0.0028(5) 0.0020(5) 0.0010(5)
C25 0.0272(7) 0.0197(7) 0.0207(7) 0.0086(5) 0.0057(6) 0.0032(6)
C24 0.0181(6) 0.0147(6) 0.0181(7) 0.0017(5) 0.0016(5) 0.0005(5)
C6 0.0130(6) 0.0197(6) 0.0150(6) 0.0006(5) 0.0001(5) -0.0022(5)
N2 0.0222(6) 0.0304(7) 0.0133(6) 0.0060(5) 0.0017(5) 0.0046(5)
C8 0.0264(8) 0.0310(8) 0.0339(9) 0.0162(7) -0.0048(7) 0.0035(6)
C9 0.0233(7) 0.0251(8) 0.0541(11) 0.0161(7) -0.0049(7) 0.0074(6)
C10 0.0169(7) 0.0181(7) 0.0511(10) 0.0040(7) 0.0034(7) 0.0052(5)
C11 0.0145(6) 0.0162(6) 0.0307(8) 0.0027(5) 0.0042(5) 0.0009(5)
C12 0.0111(6) 0.0126(6) 0.0224(7) 0.0045(5) 0.0002(5) -0.0011(5)

loop_
_atom_type_symbol
_atom_type_description
_atom_type_scat_dispersion_real
_atom_type_scat_dispersion_imag
_atom_type_scat_source
C C 0.0033 0.0016 'International Tables Vol C Tables 4.2.6.8 and 6.1.1.4'
H H 0.0000 0.0000 'International Tables Vol C Tables 4.2.6.8 and 6.1.1.4'
N N 0.0061 0.0033 'International Tables Vol C Tables 4.2.6.8 and 6.1.1.4'
O O 0.0106 0.0060 'International Tables Vol C Tables 4.2.6.8 and 6.1.1.4'
Cl Cl 0.1484 0.1585 'International Tables Vol C Tables 4.2.6.8 and 6.1.1.4'

loop_
_geom_angle_atom_site_label_1
_geom_angle_atom_site_label_2
_geom_angle_atom_site_label_3
_geom_angle
C22 N3 C23 123.36(10)
C22 N3 C29 112.54(10)
C29 N3 C23 124.09(10)
C4 N1 C1 109.50(10)
C5 N1 C1 109.96(10)
C5 N1 C4 118.29(11)
C8 C7 N2 127.43(14)
C8 C7 C12 122.37(14)
C12 C7 N2 110.12(12)
C17 C18 Cl1 118.95(11)
C19 C18 Cl1 119.48(11)
C19 C18 C17 121.54(12)
C18 C17 H17 120.6
C18 C17 C16 118.88(13)
C16 C17 H17 120.6
C17 C16 H16 119.3
C17 C16 C15 121.40(12)
C15 C16 H16 119.3
C16 C15 C14 119.52(11)
C20 C15 C16 117.97(12)
C20 C15 C14 121.98(11)
C15 C14 H14 106.8
C15 C14 C13 117.92(10)
C15 C14 C1 116.69(11)
C13 C14 H14 106.8
C1 C14 H14 106.8
C1 C14 C13 100.93(9)
C14 C13 C5 99.70(9)
C22 C13 C14 118.08(10)
C22 C13 C5 109.44(10)
C22 C13 C21 103.06(10)
C21 C13 C14 114.60(10)
C21 C13 C5 112.20(10)
O2 C22 N3 124.88(11)
O2 C22 C13 127.05(11)
N3 C22 C13 108.03(10)
C28 C23 N3 119.98(12)
C24 C23 N3 118.78(11)
C24 C23 C28 121.23(12)
C23 C28 H28 120.5
C27 C28 C23 118.96(13)
C27 C28 H28 120.5
C28 C27 H27 119.8
C26 C27 C28 120.39(13)
C26 C27 H27 119.8
C27 C26 H26 119.9
C27 C26 C25 120.15(13)
C25 C26 H26 119.9
C15 C20 H20 119.3
C15 C20 C19 121.39(13)
C19 C20 H20 119.3
C18 C19 C20 118.79(13)
C18 C19 H19 120.6
C20 C19 H19 120.6
N1 C1 C14 105.16(10)
N1 C1 H1 109.2
N1 C1 C2 105.18(10)
C14 C1 H1 109.2
C2 C1 C14 118.53(11)
C2 C1 H1 109.2
N1 C4 H4A 111.1
N1 C4 H4B 111.1
N1 C4 C3 103.38(11)
H4A C4 H4B 109.1
C3 C4 H4A 111.1
C3 C4 H4B 111.1
C4 C3 H3A 111.2
C4 C3 H3B 111.2
C4 C3 C2 102.73(11)
H3A C3 H3B 109.1
C2 C3 H3A 111.2
C2 C3 H3B 111.2
C1 C2 C3 102.08(11)
C1 C2 H2A 111.4
C1 C2 H2B 111.4
C3 C2 H2A 111.4
C3 C2 H2B 111.4
H2A C2 H2B 109.2
N1 C5 C13 100.48(10)
N1 C5 C6 114.61(10)
N1 C5 C12 114.67(10)
C6 C5 C13 109.35(10)
C12 C5 C13 117.14(10)
C12 C5 C6 101.13(10)
C13 C21 H21A 110.7
C13 C21 H21B 110.7
H21A C21 H21B 108.8
C29 C21 C13 105.21(10)
C29 C21 H21A 110.7
C29 C21 H21B 110.7
O3 C29 N3 124.48(12)
O3 C29 C21 128.39(12)
N3 C29 C21 107.08(10)
C26 C25 H25 120.0
C26 C25 C24 120.01(13)
C24 C25 H25 120.0
C23 C24 C25 119.24(12)
C23 C24 H24 120.4
C25 C24 H24 120.4
O1 C6 C5 126.63(12)
O1 C6 N2 125.90(13)
N2 C6 C5 107.45(11)
C7 N2 H2 124.0
C6 N2 C7 112.04(12)
C6 N2 H2 124.0
C7 C8 H8 121.2
C7 C8 C9 117.53(15)
C9 C8 H8 121.2
C8 C9 H9 119.4
C10 C9 C8 121.20(14)
C10 C9 H9 119.4
C9 C10 H10 119.7
C9 C10 C11 120.53(15)
C11 C10 H10 119.7
C10 C11 H11 120.4
C12 C11 C10 119.11(14)
C12 C11 H11 120.4
C7 C12 C5 108.92(11)
C11 C12 C7 119.23(12)
C11 C12 C5 131.76(12)

loop_
_geom_bond_atom_site_label_1
_geom_bond_atom_site_label_2
_geom_bond_distance
Cl1 C18 1.7442(13)
O3 C29 1.2006(16)
O2 C22 1.2103(15)
O1 C6 1.2163(16)
N3 C22 1.3902(16)
N3 C23 1.4354(16)
N3 C29 1.4080(16)
N1 C1 1.4932(16)
N1 C4 1.4783(16)
N1 C5 1.4539(16)
C7 N2 1.3999(19)
C7 C8 1.385(2)
C7 C12 1.3948(19)
C18 C17 1.382(2)
C18 C19 1.381(2)
C17 H17 0.9500
C17 C16 1.3881(18)
C16 H16 0.9500
C16 C15 1.3998(18)
C15 C14 1.5149(17)
C15 C20 1.3923(18)
C14 H14 1.0000
C14 C13 1.5494(16)
C14 C1 1.5326(17)
C13 C22 1.5231(17)
C13 C5 1.5817(17)
C13 C21 1.5315(17)
C23 C28 1.3902(18)
C23 C24 1.3839(19)
C28 H28 0.9500
C28 C27 1.3873(19)
C27 H27 0.9500
C27 C26 1.385(2)
C26 H26 0.9500
C26 C25 1.389(2)
C20 H20 0.9500
C20 C19 1.3947(19)
C19 H19 0.9500
C1 H1 1.0000
C1 C2 1.5259(18)
C4 H4A 0.9900
C4 H4B 0.9900
C4 C3 1.529(2)
C3 H3A 0.9900
C3 H3B 0.9900
C3 C2 1.5353(19)
C2 H2A 0.9900
C2 H2B 0.9900
C5 C6 1.5785(18)
C5 C12 1.5167(17)
C21 H21A 0.9900
C21 H21B 0.9900
C21 C29 1.5110(17)
C25 H25 0.9500
C25 C24 1.3905(19)
C24 H24 0.9500
C6 N2 1.3584(18)
N2 H2 0.8800
C8 H8 0.9500
C8 C9 1.388(3)
C9 H9 0.9500
C9 C10 1.385(3)
C10 H10 0.9500
C10 C11 1.396(2)
C11 H11 0.9500
C11 C12 1.3849(19)

loop_
_geom_hbond_atom_site_label_D
_geom_hbond_atom_site_label_H
_geom_hbond_atom_site_label_A
_geom_hbond_distance_DH
_geom_hbond_distance_HA
_geom_hbond_distance_DA
_geom_hbond_angle_DHA
_geom_hbond_site_symmetry_A
N2 H2 O2 0.88 2.01 2.8843(15) 170.9 2_666

loop_
_geom_torsion_atom_site_label_1
_geom_torsion_atom_site_label_2
_geom_torsion_atom_site_label_3
_geom_torsion_atom_site_label_4
_geom_torsion
Cl1 C18 C17 C16 177.03(10)
Cl1 C18 C19 C20 -176.87(11)
O1 C6 N2 C7 173.36(13)
N3 C23 C28 C27 178.37(11)
N3 C23 C24 C25 -177.93(12)
N1 C1 C2 C3 -29.33(14)
N1 C4 C3 C2 -37.01(15)
N1 C5 C6 O1 -49.28(17)
N1 C5 C6 N2 129.67(11)
N1 C5 C12 C7 -127.91(12)
N1 C5 C12 C11 48.52(19)
C7 C8 C9 C10 -0.9(2)
C18 C17 C16 C15 0.0(2)
C17 C18 C19 C20 1.5(2)
C17 C16 C15 C14 -170.69(12)
C17 C16 C15 C20 1.18(19)
C16 C15 C14 C13 -65.53(16)
C16 C15 C14 C1 174.03(11)
C16 C15 C20 C19 -1.01(19)
C15 C14 C13 C22 68.19(15)
C15 C14 C13 C5 -173.53(10)
C15 C14 C13 C21 -53.54(15)
C15 C14 C1 N1 157.60(10)
C15 C14 C1 C2 -85.27(15)
C15 C20 C19 C18 -0.3(2)
C14 C15 C20 C19 170.64(12)
C14 C13 C22 O2 36.58(18)
C14 C13 C22 N3 -145.69(11)
C14 C13 C5 N1 45.87(11)
C14 C13 C5 C6 -75.05(11)
C14 C13 C5 C12 170.75(11)
C14 C13 C21 C29 149.28(10)
C14 C1 C2 C3 -146.46(12)
C13 C14 C1 N1 28.48(12)
C13 C14 C1 C2 145.62(12)
C13 C5 C6 O1 62.62(16)
C13 C5 C6 N2 -118.43(11)
C13 C5 C12 C7 114.68(12)
C13 C5 C12 C11 -68.89(18)
C13 C21 C29 O3 167.60(13)
C13 C21 C29 N3 -14.91(13)
C22 N3 C23 C28 -129.64(13)
C22 N3 C23 C24 49.69(17)
C22 N3 C29 O3 -178.93(12)
C22 N3 C29 C21 3.46(14)
C22 C13 C5 N1 170.39(9)
C22 C13 C5 C6 49.47(13)
C22 C13 C5 C12 -64.73(14)
C22 C13 C21 C29 19.67(12)
C23 N3 C22 O2 8.27(19)
C23 N3 C22 C13 -169.51(10)
C23 N3 C29 O3 0.3(2)
C23 N3 C29 C21 -177.34(11)
C23 C28 C27 C26 0.13(19)
C28 C23 C24 C25 1.40(19)
C28 C27 C26 C25 0.2(2)
C27 C26 C25 C24 0.2(2)
C26 C25 C24 C23 -1.0(2)
C20 C15 C14 C13 122.94(13)
C20 C15 C14 C1 2.50(17)
C19 C18 C17 C16 -1.3(2)
C1 N1 C4 C3 19.02(14)
C1 N1 C5 C13 -29.29(12)
C1 N1 C5 C6 87.80(12)
C1 N1 C5 C12 -155.83(11)
C1 C14 C13 C22 -163.49(11)
C1 C14 C13 C5 -45.21(11)
C1 C14 C13 C21 74.78(12)
C4 N1 C1 C14 132.54(11)
C4 N1 C1 C2 6.65(14)
C4 N1 C5 C13 -156.08(10)
C4 N1 C5 C6 -38.99(15)
C4 N1 C5 C12 77.38(14)
C4 C3 C2 C1 40.90(15)
C5 N1 C1 C14 0.96(13)
C5 N1 C1 C2 -124.93(11)
C5 N1 C4 C3 146.03(11)
C5 C13 C22 O2 -76.42(15)
C5 C13 C22 N3 101.31(11)
C5 C13 C21 C29 -97.96(11)
C5 C6 N2 C7 -5.60(15)
C21 C13 C22 O2 164.03(12)
C21 C13 C22 N3 -18.24(12)
C21 C13 C5 N1 -75.85(12)
C21 C13 C5 C6 163.23(10)
C21 C13 C5 C12 49.03(14)
C29 N3 C22 O2 -172.52(12)
C29 N3 C22 C13 9.70(14)
C29 N3 C23 C28 51.24(17)
C29 N3 C23 C24 -129.43(13)
C24 C23 C28 C27 -0.95(19)
C6 C5 C12 C7 -4.03(13)
C6 C5 C12 C11 172.40(13)
N2 C7 C8 C9 176.69(14)
N2 C7 C12 C5 1.09(15)
N2 C7 C12 C11 -175.86(12)
C8 C7 N2 C6 -173.89(14)
C8 C7 C12 C5 178.20(13)
C8 C7 C12 C11 1.2(2)
C8 C9 C10 C11 0.3(2)
C9 C10 C11 C12 1.1(2)
C10 C11 C12 C7 -1.82(19)
C10 C11 C12 C5 -177.95(13)
C12 C7 N2 C6 3.03(16)
C12 C7 C8 C9 0.1(2)
C12 C5 C6 O1 -173.20(13)
C12 C5 C6 N2 5.75(13)
